data_2219044
loop_
_publ_author_name
'Cui, Yong-Tao'
'Ji, Chun-Xiang'
'You, Wei'
'Sun, Jia-Sen'
'Guo, Cheng'

_publ_section_title
;
 1-(4-Methylbenzylideneamino)pyridinium iodide
;
_journal_coeditor_code HK2492
_journal_issue 8
_journal_name_full 'Acta Crystallographica Section E'
_journal_page_first o1506
_journal_paper_doi 10.1107/S1600536808021569
_journal_volume 64
_journal_year 2008
_chemical_formula_iupac 'C13 H13 N2 +, I -'
_chemical_formula_moiety 'C13 H13 N2 +, I -'
_chemical_formula_sum 'C13 H13 I N2'
_chemical_formula_weight 324.15
_chemical_name_systematic
;
1-(4-Methylbenzylideneamino)pyridinium iodide
;
_space_group_IT_number 19
_symmetry_cell_setting orthorhombic
_symmetry_space_group_name_Hall 'P 2ac 2ab'
_symmetry_space_group_name_H-M 'P 21 21 21'
_atom_sites_solution_hydrogens geom
_atom_sites_solution_primary direct
_atom_sites_solution_secondary difmap
_audit_creation_method SHELXL-97
_cell_angle_alpha 90.00
_cell_angle_beta 90.00
_cell_angle_gamma 90.00
_cell_formula_units_Z 4
_cell_length_a 7.1690(14)
_cell_length_b 12.399(3)
_cell_length_c 15.026(3)
_cell_measurement_reflns_used 25
_cell_measurement_temperature 291(2)
_cell_measurement_theta_max 25.3
_cell_measurement_theta_min 2.1
_cell_volume 1335.6(5)
_computing_cell_refinement 'CAD-4 Software (Enraf--Nonius, 1989)'
_computing_data_collection 'CAD-4 Software (Enraf--Nonius, 1989)'
_computing_data_reduction 'XCAD4 (Harms & Wocadlo, 1995)'
_computing_molecular_graphics 'ORTEP-3 for Windows (Farrugia, 1997)'
_computing_publication_material 'SHELXTL (Sheldrick, 2008)'
_computing_structure_refinement 'SHELXL97 (Sheldrick, 2008)'
_computing_structure_solution 'SHELXS97 (Sheldrick, 2008)'
_diffrn_ambient_temperature 291(2)
_diffrn_measured_fraction_theta_full 0.997
_diffrn_measured_fraction_theta_max 0.997
_diffrn_measurement_device_type 'Enraf--Nonius CAD-4'
_diffrn_measurement_method \w/2\q
_diffrn_radiation_monochromator graphite
_diffrn_radiation_source 'fine-focus sealed tube'
_diffrn_radiation_type MoK\a
_diffrn_radiation_wavelength 0.71073
_diffrn_reflns_av_R_equivalents 0.0000
_diffrn_reflns_av_sigmaI/netI 0.0424
_diffrn_reflns_limit_h_max 8
_diffrn_reflns_limit_h_min 0
_diffrn_reflns_limit_k_max 14
_diffrn_reflns_limit_k_min 0
_diffrn_reflns_limit_l_max 18
_diffrn_reflns_limit_l_min 0
_diffrn_reflns_number 1408
_diffrn_reflns_theta_full 25.27
_diffrn_reflns_theta_max 25.27
_diffrn_reflns_theta_min 2.13
_diffrn_standards_decay_% 0
_diffrn_standards_interval_time 120
_diffrn_standards_number 3
_exptl_absorpt_coefficient_mu 2.374
_exptl_absorpt_correction_T_max 0.7972
_exptl_absorpt_correction_T_min 0.5361
_exptl_absorpt_correction_type psi-scan
_exptl_absorpt_process_details '(North <i>et al.</i>,  1968)'
_exptl_crystal_colour yellow
_exptl_crystal_density_diffrn 1.612
_exptl_crystal_density_method 'not measured'
_exptl_crystal_description block
_exptl_crystal_F_000 632
_exptl_crystal_size_max 0.30
_exptl_crystal_size_mid 0.10
_exptl_crystal_size_min 0.10
_refine_diff_density_max 1.103
_refine_diff_density_min -0.538
_refine_ls_abs_structure_details 'Flack (1983), with no Friedel pairs'
_refine_ls_abs_structure_Flack 0.05(10)
_refine_ls_extinction_method none
_refine_ls_goodness_of_fit_ref 1.083
_refine_ls_hydrogen_treatment constr
_refine_ls_matrix_type full
_refine_ls_number_parameters 146
_refine_ls_number_reflns 1408
_refine_ls_number_restraints 0
_refine_ls_restrained_S_all 1.083
_refine_ls_R_factor_all 0.0770
_refine_ls_R_factor_gt 0.0482
_refine_ls_shift/su_max 0.000
_refine_ls_shift/su_mean 0.000
_refine_ls_structure_factor_coef Fsqd
_refine_ls_weighting_details 'calc w=1/[\s^2^(Fo^2^)+(0.0599P)^2^+0.581P] where P=(Fo^2^+2Fc^2^)/3'
_refine_ls_weighting_scheme calc
_refine_ls_wR_factor_gt 0.1078
_refine_ls_wR_factor_ref 0.1248
_reflns_number_gt 1015
_reflns_number_total 1408
_reflns_threshold_expression I>2\s(I)
_cod_data_source_file hk2492.cif
_cod_data_source_block I
_cod_database_code 2219044
_cod_database_fobs_code 2219044

loop_
_symmetry_equiv_pos_as_xyz
'x, y, z'
'-x+1/2, -y, z+1/2'
'x+1/2, -y+1/2, -z'
'-x, y+1/2, -z+1/2'

loop_
_atom_site_type_symbol
_atom_site_label
_atom_site_fract_x
_atom_site_fract_y
_atom_site_fract_z
_atom_site_U_iso_or_equiv
_atom_site_adp_type
_atom_site_calc_flag
_atom_site_refinement_flags
_atom_site_occupancy
I I 0.63765(9) 0.75120(8) 0.67606(4) 0.0632(3) Uani d . 1
N N1 0.1554(13) 0.6174(7) 0.7189(6) 0.049(2) Uani d . 1
N N2 0.1485(13) 0.6612(8) 0.8065(6) 0.051(2) Uani d . 1
C C1 0.241(2) 1.0008(11) 1.1391(8) 0.068(4) Uani d . 1
H H1A 0.3685 1.0169 1.1541 0.102 Uiso calc R 1
H H1B 0.1854 0.9596 1.1862 0.102 Uiso calc R 1
H H1C 0.1735 1.0669 1.1313 0.102 Uiso calc R 1
C C2 0.2358(15) 0.9358(10) 1.0529(7) 0.053(3) Uani d . 1
C C3 0.1465(17) 0.8349(9) 1.0519(7) 0.055(3) Uani d . 1
H H3 0.0964 0.8069 1.1041 0.065 Uiso calc R 1
C C4 0.1329(14) 0.7771(8) 0.9731(7) 0.048(3) Uani d . 1
H H4 0.0746 0.7101 0.9727 0.058 Uiso calc R 1
C C5 0.2057(14) 0.8187(9) 0.8955(7) 0.044(3) Uani d . 1
C C6 0.2865(17) 0.9199(8) 0.8960(8) 0.055(3) Uani d . 1
H H6 0.3312 0.9490 0.8431 0.066 Uiso calc R 1
C C7 0.3023(16) 0.9792(10) 0.9746(8) 0.059(3) Uani d . 1
H H7 0.3570 1.0472 0.9742 0.071 Uiso calc R 1
C C8 0.2037(13) 0.7578(10) 0.8115(6) 0.051(3) Uani d . 1
H H8 0.2447 0.7918 0.7599 0.062 Uiso calc R 1
C C9 0.2109(17) 0.5139(9) 0.7163(9) 0.061(3) Uani d . 1
H H9 0.2361 0.4769 0.7688 0.073 Uiso calc R 1
C C10 0.230(2) 0.4624(11) 0.6341(12) 0.081(5) Uani d . 1
H H10 0.2715 0.3914 0.6305 0.097 Uiso calc R 1
C C11 0.1874(17) 0.5193(13) 0.5595(9) 0.072(4) Uani d . 1
H H11 0.1953 0.4859 0.5042 0.087 Uiso calc R 1
C C12 0.1332(19) 0.6237(12) 0.5642(8) 0.070(4) Uani d . 1
H H12 0.1104 0.6627 0.5125 0.084 Uiso calc R 1
C C13 0.1126(18) 0.6708(11) 0.6443(8) 0.065(3) Uani d . 1
H H13 0.0681 0.7411 0.6478 0.078 Uiso calc R 1

loop_
_atom_site_aniso_label
_atom_site_aniso_U_11
_atom_site_aniso_U_22
_atom_site_aniso_U_33
_atom_site_aniso_U_12
_atom_site_aniso_U_13
_atom_site_aniso_U_23
C1 0.078(10) 0.073(8) 0.054(7) 0.006(8) -0.006(8) -0.019(7)
C2 0.046(7) 0.058(8) 0.055(7) 0.013(6) -0.012(6) 0.001(6)
C3 0.068(8) 0.046(6) 0.050(7) 0.009(7) 0.016(6) 0.011(5)
C4 0.052(6) 0.044(7) 0.048(5) 0.002(5) -0.007(5) 0.001(5)
C5 0.033(5) 0.060(7) 0.038(6) 0.007(5) 0.006(5) 0.006(5)
C6 0.059(7) 0.043(6) 0.062(7) -0.007(6) 0.020(6) 0.001(6)
C7 0.054(7) 0.064(8) 0.059(7) 0.007(6) 0.002(7) 0.000(7)
C8 0.039(4) 0.073(8) 0.042(5) 0.013(8) 0.001(4) 0.011(8)
C9 0.068(8) 0.055(8) 0.061(7) -0.011(7) -0.013(7) 0.007(6)
C10 0.070(10) 0.064(9) 0.108(12) -0.016(9) 0.011(10) -0.026(10)
C11 0.046(8) 0.117(13) 0.053(8) -0.017(9) 0.015(6) -0.025(9)
C12 0.072(9) 0.094(11) 0.044(7) -0.016(9) -0.018(7) 0.001(7)
C13 0.064(8) 0.075(8) 0.054(7) 0.010(8) 0.007(7) 0.009(7)
I 0.0631(5) 0.0721(5) 0.0544(4) 0.0063(8) 0.0064(4) -0.0020(6)
N1 0.044(5) 0.050(5) 0.053(5) 0.000(5) 0.006(5) 0.001(5)
N2 0.049(5) 0.054(5) 0.049(5) -0.012(5) 0.021(5) -0.005(4)

loop_
_atom_type_symbol
_atom_type_description
_atom_type_scat_dispersion_real
_atom_type_scat_dispersion_imag
_atom_type_scat_source
C C 0.0033 0.0016 'International Tables Vol C Tables 4.2.6.8 and 6.1.1.4'
H H 0.0000 0.0000 'International Tables Vol C Tables 4.2.6.8 and 6.1.1.4'
N N 0.0061 0.0033 'International Tables Vol C Tables 4.2.6.8 and 6.1.1.4'
I I -0.4742 1.8119 'International Tables Vol C Tables 4.2.6.8 and 6.1.1.4'

loop_
_geom_angle_atom_site_label_1
_geom_angle_atom_site_label_2
_geom_angle_atom_site_label_3
_geom_angle
C2 C1 H1A 109.5
C2 C1 H1B 109.5
H1A C1 H1B 109.5
C2 C1 H1C 109.5
H1A C1 H1C 109.5
H1B C1 H1C 109.5
C7 C2 C3 119.7(11)
C7 C2 C1 120.6(12)
C3 C2 C1 119.4(12)
C4 C3 C2 120.1(10)
C4 C3 H3 120.0
C2 C3 H3 120.0
C5 C4 C3 120.2(10)
C5 C4 H4 119.9
C3 C4 H4 119.9
C4 C5 C6 119.6(10)
C4 C5 C8 122.0(10)
C6 C5 C8 118.4(10)
C5 C6 C7 121.1(11)
C5 C6 H6 119.4
C7 C6 H6 119.4
C2 C7 C6 119.2(11)
C2 C7 H7 120.4
C6 C7 H7 120.4
N2 C8 C5 122.7(9)
N2 C8 H8 118.6
C5 C8 H8 118.6
N1 C9 C10 119.4(12)
N1 C9 H9 120.3
C10 C9 H9 120.3
C11 C10 C9 118.0(12)
C11 C10 H10 121.0
C9 C10 H10 121.0
C12 C11 C10 121.2(13)
C12 C11 H11 119.4
C10 C11 H11 119.4
C13 C12 C11 119.6(13)
C13 C12 H12 120.2
C11 C12 H12 120.2
N1 C13 C12 120.6(12)
N1 C13 H13 119.7
C12 C13 H13 119.7
C13 N1 C9 121.1(11)
C13 N1 N2 125.3(9)
C9 N1 N2 113.6(10)
C8 N2 N1 113.9(9)

loop_
_geom_bond_atom_site_label_1
_geom_bond_atom_site_label_2
_geom_bond_distance
C1 C2 1.526(15)
C1 H1A 0.9600
C1 H1B 0.9600
C1 H1C 0.9600
C2 C7 1.379(15)
C2 C3 1.405(16)
C3 C4 1.387(15)
C3 H3 0.9300
C4 C5 1.379(13)
C4 H4 0.9300
C5 C6 1.382(14)
C5 C8 1.471(13)
C6 C7 1.396(15)
C6 H6 0.9300
C7 H7 0.9300
C8 N2 1.264(13)
C8 H8 0.9300
C9 N1 1.344(13)
C9 C10 1.398(17)
C9 H9 0.9300
C10 C11 1.360(19)
C10 H10 0.9300
C11 C12 1.353(17)
C11 H11 0.9300
C12 C13 1.345(16)
C12 H12 0.9300
C13 N1 1.338(14)
C13 H13 0.9300
N1 N2 1.425(11)

loop_
_geom_hbond_atom_site_label_D
_geom_hbond_atom_site_label_H
_geom_hbond_atom_site_label_A
_geom_hbond_site_symmetry_A
_geom_hbond_distance_DH
_geom_hbond_distance_HA
_geom_hbond_distance_DA
_geom_hbond_angle_DHA
C9 H9 I 4_646 0.93 3.06 3.795(12) 138.00
C12 H12 I 3_466 0.93 3.03 3.929(13) 162.00

loop_
_geom_torsion_atom_site_label_1
_geom_torsion_atom_site_label_2
_geom_torsion_atom_site_label_3
_geom_torsion_atom_site_label_4
_geom_torsion
C7 C2 C3 C4 2.9(16)
C1 C2 C3 C4 177.1(11)
C2 C3 C4 C5 -0.5(17)
C3 C4 C5 C6 -2.2(16)
C3 C4 C5 C8 176.6(10)
C4 C5 C6 C7 2.5(17)
C8 C5 C6 C7 -176.3(10)
C3 C2 C7 C6 -2.6(17)
C1 C2 C7 C6 -176.7(12)
C5 C6 C7 C2 0.0(18)
C4 C5 C8 N2 -5.4(16)
C6 C5 C8 N2 173.3(10)
N1 C9 C10 C11 -2(2)
C9 C10 C11 C12 2(2)
C10 C11 C12 C13 -3(2)
C11 C12 C13 N1 4(2)
C12 C13 N1 C9 -3.4(19)
C12 C13 N1 N2 176.5(11)
C10 C9 N1 C13 2.3(18)
C10 C9 N1 N2 -177.6(11)
C5 C8 N2 N1 179.2(9)
C13 N1 N2 C8 -38.8(15)
C9 N1 N2 C8 141.1(10)

loop_
_cod_related_entry_id
_cod_related_entry_database
_cod_related_entry_code
1 ChemSpider 30655569
